data_4123313
loop_
_publ_author_name
'L\"offler, Susanne'
'L\"ubben, Jens'
'Krause, Lennard'
'Stalke, Dietmar'
'Dittrich, Birger'
'Clever, Guido H.'

_publ_section_title
;
 Triggered Exchange of Anionic for Neutral Guests inside a Cationic
 Coordination Cage.
;
_journal_issue 3
_journal_name_full 'Journal of the American Chemical Society'
_journal_page_first 1060
_journal_page_last 1063
_journal_paper_doi 10.1021/ja5130379
_journal_volume 137
_journal_year 2015
_chemical_formula_moiety '2(C132 H108 N12 O4 Pd2), C30 H30, B4 F16, 4(C9 H9), 4(C6 H6), 4(B F4)'
_chemical_formula_sum 'C354 H306 B8 F32 N24 O8 Pd4'
_chemical_formula_weight 6144.29
_space_group_crystal_system tetragonal
_space_group_IT_number 85
_space_group_name_Hall '-P 4a'
_space_group_name_H-M_alt 'P 4/n'
_symmetry_space_group_name_Hall '-P 4a'
_symmetry_space_group_name_H-M 'P 4/n :2'
_atom_sites_solution_hydrogens geom
_audit_creation_method SHELXL-2014/7
_cell_angle_alpha 90
_cell_angle_beta 90
_cell_angle_gamma 90
_cell_formula_units_Z 2
_cell_length_a 22.065(4)
_cell_length_b 22.065(4)
_cell_length_c 33.491(5)
_cell_measurement_reflns_used 9965
_cell_measurement_temperature 100(2)
_cell_measurement_theta_max 16.3065
_cell_measurement_theta_min 2.1745
_cell_volume 16306(5)
_computing_cell_refinement 'SAINT V8.30C'
_computing_data_collection 'APEX2 v2012.2'
_computing_data_reduction 'SAINT V8.30C'
_computing_molecular_graphics 'Mercury CSD 3.3 (Build RC5)'
_computing_publication_material 'Mercury CSD 3.3 (Build RC5)'
_computing_structure_refinement 'SHELXL-2014/7 (Sheldrick, 2014)'
_computing_structure_solution 'SHELXS-2012 (Sheldrick, 2012)'
_diffrn_ambient_temperature 100(2)
_diffrn_measured_fraction_theta_full 0.999
_diffrn_measured_fraction_theta_max 0.999
_diffrn_measurement_device_type 'Bruker Smart APEX II Quazar'
_diffrn_measurement_method 'omega scans'
_diffrn_radiation_type AgK\a
_diffrn_radiation_wavelength 0.56086
_diffrn_reflns_av_R_equivalents 0.0932
_diffrn_reflns_av_unetI/netI 0.0479
_diffrn_reflns_Laue_measured_fraction_full 0.999
_diffrn_reflns_Laue_measured_fraction_max 0.999
_diffrn_reflns_limit_h_max 24
_diffrn_reflns_limit_h_min -24
_diffrn_reflns_limit_k_max 24
_diffrn_reflns_limit_k_min -24
_diffrn_reflns_limit_l_max 37
_diffrn_reflns_limit_l_min -37
_diffrn_reflns_number 143666
_diffrn_reflns_point_group_measured_fraction_full 0.999
_diffrn_reflns_point_group_measured_fraction_max 0.999
_diffrn_reflns_theta_full 18.161
_diffrn_reflns_theta_max 18.161
_diffrn_reflns_theta_min 1.136
_diffrn_source 'INCOATEC Ag Microsource'
_exptl_absorpt_coefficient_mu 0.164
_exptl_absorpt_correction_T_max 0.4239
_exptl_absorpt_correction_T_min 0.3588
_exptl_absorpt_correction_type multi-scan
_exptl_absorpt_process_details SADABS-2012/1
_exptl_crystal_colour colorless
_exptl_crystal_density_diffrn 1.251
_exptl_crystal_description block
_exptl_crystal_F_000 6348
_exptl_crystal_size_max 0.120
_exptl_crystal_size_mid 0.100
_exptl_crystal_size_min 0.090
_refine_diff_density_max 3.220
_refine_diff_density_min -1.070
_refine_diff_density_rms 0.105
_refine_ls_extinction_method none
_refine_ls_goodness_of_fit_ref 1.052
_refine_ls_hydrogen_treatment constr
_refine_ls_matrix_type full
_refine_ls_number_parameters 1042
_refine_ls_number_reflns 11745
_refine_ls_number_restraints 2106
_refine_ls_restrained_S_all 1.013
_refine_ls_R_factor_all 0.1559
_refine_ls_R_factor_gt 0.0857
_refine_ls_shift/su_max 0.001
_refine_ls_shift/su_mean 0.000
_refine_ls_structure_factor_coef Fsqd
_refine_ls_weighting_details 'w=1/[\s^2^(Fo^2^)+(0.1362P)^2^+75.0589P] where P=(Fo^2^+2Fc^2^)/3'
_refine_ls_weighting_scheme calc
_refine_ls_wR_factor_gt 0.2267
_refine_ls_wR_factor_ref 0.3066
_reflns_Friedel_coverage 0.000
_reflns_number_gt 6663
_reflns_number_total 11745
_reflns_threshold_expression 'I > 2\s(I)'
_cod_data_source_file ja5130379_si_003.cif
_cod_data_source_block AFIX66
_cod_depositor_comments 'Adding full bibliography for 4123312--4123313.cif.'
_cod_original_cell_volume 16306(6)
_cod_database_code 4123313
_shelx_shelxl_version_number 2014/7
_shelx_space_group_comment
;
The symmetry employed for this shelxl refinement is uniquely defined
by the following loop, which should always be used as a source of
symmetry information in preference to the above space-group names.
They are only intended as comments.
;
_shelx_estimated_absorpt_t_min 0.981
_shelx_estimated_absorpt_t_max 0.985

loop_
_space_group_symop_operation_xyz
'x, y, z'
'-x+1/2, -y+1/2, z'
'-y+1/2, x, z'
'y, -x+1/2, z'
'-x, -y, -z'
'x-1/2, y-1/2, -z'
'y-1/2, -x, -z'
'-y, x-1/2, -z'

loop_
_atom_site_label
_atom_site_type_symbol
_atom_site_fract_x
_atom_site_fract_y
_atom_site_fract_z
_atom_site_U_iso_or_equiv
_atom_site_adp_type
_atom_site_occupancy
_atom_site_site_symmetry_order
_atom_site_calc_flag
_atom_site_refinement_flags_posn
_atom_site_refinement_flags_adp
_atom_site_refinement_flags_occupancy
_atom_site_disorder_assembly
_atom_site_disorder_group
Pd1 Pd 0.7500 0.7500 1.11941(4) 0.0494(4) Uani 1 4 d S TU P . .
Pd2 Pd 0.7500 0.7500 0.61888(4) 0.0394(4) Uani 1 4 d S TU P . .
Pd3 Pd 0.7500 0.7500 0.87216(3) 0.0344(4) Uani 1 4 d S TU P . .
Pd4 Pd 0.7500 0.7500 0.37116(4) 0.0613(5) Uani 1 4 d S TU P . .
N3 N 0.8086(5) 1.1120(4) 0.8673(3) 0.067(2) Uani 1 1 d . U . . .
N6 N 1.0988(5) 0.8173(6) 0.6210(3) 0.089(3) Uani 1 1 d . U . . .
B1 B 0.7500 1.2500 1.0000 0.092(5) Uani 1 4 d DS TU P . .
F1 F 0.8001(4) 1.2498(4) 0.9760(2) 0.112(2) Uani 1 1 d D U . . .
B2 B 1.2500 0.7500 0.5000 0.108(5) Uani 1 4 d DS TU P . .
F2 F 1.2021(4) 0.7594(5) 0.4761(2) 0.131(3) Uani 1 1 d D U . . .
B1A_1 B 0.7568(11) 0.7258(10) 0.7469(5) 0.065(5) Uani 0.25 1 d D U P A -1
F1A_1 F 0.7397(14) 0.7502(18) 0.7115(4) 0.060(5) Uani 0.25 1 d D U P A -1
F1B_1 F 0.755(2) 0.7611(12) 0.7798(4) 0.060(5) Uani 0.25 1 d D U P A -1
F1C_1 F 0.7245(10) 0.6737(11) 0.7542(7) 0.074(5) Uani 0.25 1 d D U P A -1
F1D_1 F 0.8152(10) 0.7049(12) 0.7426(7) 0.073(5) Uani 0.25 1 d D U P A -1
B1A_2 B 0.7531(12) 0.7223(9) 0.9989(5) 0.059(4) Uani 0.25 1 d D U P B -1
F1A_2 F 0.7573(17) 0.7527(17) 0.9637(3) 0.052(5) Uani 0.25 1 d D U P B -1
F1B_2 F 0.747(3) 0.7588(13) 1.0312(4) 0.062(4) Uani 0.25 1 d D U P B -1
F1C_2 F 0.7063(11) 0.6818(11) 0.9943(7) 0.063(5) Uani 0.25 1 d D U P B -1
F1D_2 F 0.8017(11) 0.6841(11) 1.0048(6) 0.060(5) Uani 0.25 1 d D U P B -1
B1A_3 B 0.7267(11) 0.7426(14) 0.4904(5) 0.071(5) Uani 0.25 1 d D U P C -1
F1A_3 F 0.7643(18) 0.763(2) 0.4609(4) 0.073(5) Uani 0.25 1 d D U P C -1
F1B_3 F 0.7530(18) 0.745(2) 0.5273(3) 0.069(5) Uani 0.25 1 d D U P C -1
F1C_3 F 0.6758(14) 0.7782(12) 0.4895(10) 0.074(5) Uani 0.25 1 d D U P C -1
F1D_3 F 0.7088(13) 0.6838(11) 0.4841(10) 0.077(6) Uani 0.25 1 d D U P C -1
B1A_4 B 0.7669(10) 0.7507(14) 0.2453(5) 0.084(5) Uani 0.25 1 d D U P D -1
F1A_4 F 0.7307(11) 0.757(3) 0.2124(4) 0.083(6) Uani 0.25 1 d D U P D -1
F1B_4 F 0.7373(18) 0.7346(19) 0.2798(4) 0.078(6) Uani 0.25 1 d D U P D -1
F1C_4 F 0.7915(15) 0.8066(12) 0.2522(8) 0.091(6) Uani 0.25 1 d D U P D -1
F1D_4 F 0.8095(13) 0.7071(12) 0.2386(7) 0.082(6) Uani 0.25 1 d D U P D -1
B1A_5 B 1.2480(11) 0.7543(12) 0.7448(4) 0.107(4) Uani 0.5 1 d D U P E -1
F1A_5 F 1.2143(13) 0.7172(16) 0.7206(8) 0.112(5) Uani 0.5 1 d D U P E -1
F1B_5 F 1.2104(7) 0.7990(9) 0.7591(5) 0.129(5) Uani 0.5 1 d D U P E -1
F1C_5 F 1.2977(11) 0.7695(16) 0.7227(7) 0.105(5) Uani 0.5 1 d D U P E -1
F1D_5 F 1.2658(7) 0.7249(8) 0.7787(4) 0.116(5) Uani 0.5 1 d D U P E -1
O1 O 0.8153(5) 0.9273(4) 0.8704(2) 0.090(3) Uani 1 1 d D U . . .
C1 C 0.8119(6) 0.9831(5) 0.8698(2) 0.069(3) Uani 1 1 d D U . . .
C11 C 0.8137(5) 1.0167(4) 0.8326(3) 0.054(2) Uani 1 1 d D U . . .
C12 C 0.8121(5) 1.0808(4) 0.8317(3) 0.059(2) Uani 1 1 d D U . . .
C13 C 0.8137(5) 1.1098(4) 0.7951(3) 0.060(3) Uani 1 1 d D U . . .
H13 H 0.8131 1.1528 0.7945 0.072 Uiso 1 1 calc DR U . . .
C14 C 0.8160(5) 1.0794(4) 0.7602(3) 0.062(3) Uani 1 1 d D U . . .
H14 H 0.8165 1.1011 0.7357 0.074 Uiso 1 1 calc R U . . .
C15 C 0.8177(5) 1.0149(4) 0.7601(3) 0.059(2) Uani 1 1 d D U . . .
C16 C 0.8172(5) 0.9849(4) 0.7963(3) 0.057(2) Uani 1 1 d D U . . .
H16 H 0.8193 0.9419 0.7967 0.069 Uiso 1 1 calc R U . . .
C17 C 0.8169(5) 0.9826(4) 0.7228(3) 0.060(3) Uani 1 1 d D U . . .
C18 C 0.8141(5) 0.9570(4) 0.6915(3) 0.062(3) Uani 1 1 d D U . . .
C19 C 0.8065(5) 0.9270(4) 0.6539(3) 0.058(2) Uani 1 1 d D U . . .
C20 C 0.7875(4) 0.8664(4) 0.6530(3) 0.051(2) Uani 1 1 d D U . . .
H20 H 0.7816 0.8454 0.6774 0.061 Uiso 1 1 calc R U . . .
C22 C 0.8127(6) 0.9564(5) 0.6180(3) 0.068(3) Uani 1 1 d D U . . .
H22 H 0.8240 0.9980 0.6178 0.082 Uiso 1 1 calc R U . . .
C21 C 0.8030(5) 0.9269(5) 0.5821(3) 0.069(3) Uani 1 1 d D U . . .
H21 H 0.8080 0.9475 0.5574 0.082 Uiso 1 1 calc R U . . .
C23 C 0.7857(5) 0.8670(4) 0.5832(3) 0.061(2) Uani 1 1 d D U . . .
H23 H 0.7795 0.8459 0.5588 0.073 Uiso 1 1 calc R U . . .
N1 N 0.7774(4) 0.8374(4) 0.6183(2) 0.0494(19) Uani 1 1 d D U . . .
C31 C 0.8077(5) 1.0191(4) 0.9059(3) 0.064(2) Uani 1 1 d D U . . .
C32 C 0.8080(5) 1.0824(4) 0.9041(3) 0.064(2) Uani 1 1 d D U . . .
C33 C 0.8054(6) 1.1146(5) 0.9405(3) 0.075(3) Uani 1 1 d D U . . .
H33 H 0.8080 1.1576 0.9403 0.090 Uiso 1 1 calc R U . . .
C34 C 0.7994(6) 1.0849(4) 0.9754(3) 0.077(3) Uani 1 1 d D U . . .
H34 H 0.7949 1.1077 0.9993 0.092 Uiso 1 1 calc R U . . .
C35 C 0.7995(6) 1.0211(4) 0.9778(3) 0.078(3) Uani 1 1 d D U . . .
C36 C 0.8039(6) 0.9893(4) 0.9423(3) 0.070(3) Uani 1 1 d D U . . .
H36 H 0.8042 0.9462 0.9428 0.085 Uiso 1 1 calc R U . . .
C37 C 0.7935(7) 0.9908(5) 1.0159(3) 0.088(3) Uani 1 1 d D U . . .
C38 C 0.7829(7) 0.9648(5) 1.0466(3) 0.088(3) Uani 1 1 d D U . . .
C39 C 0.7707(7) 0.9348(5) 1.0836(3) 0.096(4) Uani 1 1 d D U . . .
C40 C 0.7691(6) 0.8717(5) 1.0855(3) 0.077(3) Uani 1 1 d D U . . .
H40 H 0.7769 0.8493 1.0618 0.093 Uiso 1 1 calc R U . . .
C41 C 0.7600(10) 0.9646(6) 1.1190(3) 0.125(5) Uani 1 1 d D U . . .
H41 H 0.7620 1.0077 1.1192 0.150 Uiso 1 1 calc R U . . .
C42 C 0.7467(11) 0.9354(6) 1.1540(4) 0.135(5) Uani 1 1 d D U . . .
H42 H 0.7391 0.9570 1.1779 0.162 Uiso 1 1 calc R U . . .
C43 C 0.7448(10) 0.8726(5) 1.1527(3) 0.115(4) Uani 1 1 d D U . . .
H43 H 0.7345 0.8508 1.1762 0.138 Uiso 1 1 calc R U . . .
N2 N 0.7572(6) 0.8415(4) 1.1189(2) 0.077(3) Uani 1 1 d D U . . .
O2 O 0.9164(4) 0.8451(4) 0.6191(2) 0.080(2) Uani 1 1 d D U . . .
C2 C 0.9722(5) 0.8386(6) 0.6198(3) 0.069(3) Uani 1 1 d D U . . .
C51 C 1.0071(5) 0.8320(7) 0.5834(3) 0.081(3) Uani 1 1 d D U . . .
C52 C 1.0703(5) 0.8232(7) 0.5841(3) 0.089(3) Uani 1 1 d D U . . .
C53 C 1.1014(6) 0.8168(9) 0.5483(3) 0.116(4) Uani 1 1 d D U . . .
H53 H 1.1439 0.8102 0.5485 0.139 Uiso 1 1 calc R U . . .
C54 C 1.0719(6) 0.8199(9) 0.5134(4) 0.125(5) Uani 1 1 d D U . . .
H54 H 1.0945 0.8170 0.4893 0.150 Uiso 1 1 calc R U . . .
C55 C 1.0087(5) 0.8272(9) 0.5112(3) 0.116(4) Uani 1 1 d D U . . .
C56 C 0.9776(5) 0.8348(7) 0.5466(3) 0.094(4) Uani 1 1 d D U . . .
H56 H 0.9352 0.8420 0.5459 0.113 Uiso 1 1 calc R U . . .
C57 C 0.9769(6) 0.8286(9) 0.4737(3) 0.115(4) Uani 1 1 d D U . . .
C58 C 0.9527(6) 0.8290(8) 0.4423(4) 0.112(4) Uani 1 1 d D U . . .
C59 C 0.9186(6) 0.8288(7) 0.4060(3) 0.101(4) Uani 1 1 d D U . . .
C60 C 0.8641(5) 0.7980(6) 0.4040(3) 0.086(3) Uani 1 1 d D U . . .
H60 H 0.8499 0.7789 0.4276 0.103 Uiso 1 1 calc R U . . .
C61 C 0.9390(8) 0.8541(9) 0.3710(3) 0.126(5) Uani 1 1 d D U . . .
H61 H 0.9774 0.8735 0.3704 0.151 Uiso 1 1 calc R U . . .
C62 C 0.9046(7) 0.8517(9) 0.3369(4) 0.141(5) Uani 1 1 d D U . . .
H62 H 0.9186 0.8701 0.3130 0.169 Uiso 1 1 calc R U . . .
C63 C 0.8490(7) 0.8219(8) 0.3379(3) 0.123(5) Uani 1 1 d D U . . .
H63 H 0.8241 0.8216 0.3148 0.147 Uiso 1 1 calc R U . . .
N4 N 0.8303(5) 0.7934(5) 0.3712(2) 0.086(3) Uani 1 1 d D U . . .
C71 C 1.0057(4) 0.8357(5) 0.6571(3) 0.065(2) Uani 1 1 d D U . . .
C72 C 1.0692(4) 0.8267(6) 0.6574(3) 0.068(3) Uani 1 1 d D U . . .
C73 C 1.0985(5) 0.8252(6) 0.6940(3) 0.075(3) Uani 1 1 d D U . . .
H73 H 1.1413 0.8200 0.6945 0.091 Uiso 1 1 calc R U . . .
C74 C 1.0685(4) 0.8308(5) 0.7291(3) 0.069(3) Uani 1 1 d D U . . .
H74 H 1.0904 0.8301 0.7535 0.083 Uiso 1 1 calc R U . . .
C75 C 1.0047(4) 0.8376(5) 0.7296(3) 0.066(3) Uani 1 1 d D U . . .
C76 C 0.9753(5) 0.8403(5) 0.6937(3) 0.065(3) Uani 1 1 d D U . . .
H76 H 0.9326 0.8455 0.6935 0.078 Uiso 1 1 calc R U . . .
C77 C 0.9734(5) 0.8389(5) 0.7671(3) 0.067(3) Uani 1 1 d D U . . .
C78 C 0.9479(5) 0.8358(5) 0.7986(3) 0.065(3) Uani 1 1 d D U . . .
C79 C 0.9179(4) 0.8277(5) 0.8362(3) 0.061(3) Uani 1 1 d D U . . .
C80 C 0.8608(4) 0.8008(4) 0.8379(2) 0.048(2) Uani 1 1 d D U . . .
H80 H 0.8414 0.7894 0.8138 0.058 Uiso 1 1 calc R U . . .
C81 C 0.9451(6) 0.8412(7) 0.8725(3) 0.084(4) Uani 1 1 d D U . . .
H81 H 0.9852 0.8570 0.8728 0.100 Uiso 1 1 calc R U . . .
C82 C 0.9154(5) 0.8323(6) 0.9077(3) 0.077(3) Uani 1 1 d D U . . .
H82 H 0.9334 0.8441 0.9323 0.093 Uiso 1 1 calc R U . . .
C83 C 0.8587(5) 0.8057(5) 0.9069(3) 0.062(3) Uani 1 1 d D U . . .
H83 H 0.8380 0.7982 0.9313 0.074 Uiso 1 1 calc R U . . .
N5 N 0.8327(4) 0.7906(4) 0.8727(2) 0.0493(19) Uani 1 1 d D U . . .
C101 C 0.8077(6) 1.1808(5) 0.8651(3) 0.080(3) Uani 1 1 d D U . . .
H10A H 0.7835 1.1937 0.8417 0.096 Uiso 1 1 calc DR U . . .
H10B H 0.7879 1.1972 0.8894 0.096 Uiso 1 1 calc R U . . .
C102 C 0.8701(7) 1.2062(6) 0.8618(5) 0.095(4) Uani 1 1 d D U . . .
H10C H 0.8908 1.1877 0.8386 0.114 Uiso 1 1 calc R U . . .
H10D H 0.8934 1.1956 0.8861 0.114 Uiso 1 1 calc R U . . .
C103 C 0.8692(8) 1.2769(6) 0.8567(4) 0.101(4) Uani 1 1 d D U . . .
H10E H 0.9066 1.2897 0.8427 0.122 Uiso 1 1 calc R U . . .
H10F H 0.8342 1.2884 0.8398 0.122 Uiso 1 1 calc R U . . .
C104 C 0.8652(7) 1.3085(5) 0.8942(4) 0.095(4) Uani 1 1 d D U . . .
H10G H 0.8987 1.2945 0.9116 0.114 Uiso 1 1 calc R U . . .
H10H H 0.8267 1.2969 0.9073 0.114 Uiso 1 1 calc R U . . .
C105 C 0.8678(8) 1.3774(6) 0.8917(4) 0.103(4) Uani 1 1 d D U . . .
H10I H 0.9057 1.3894 0.8779 0.124 Uiso 1 1 calc R U . . .
H10J H 0.8334 1.3919 0.8753 0.124 Uiso 1 1 calc R U . . .
C106 C 0.8657(8) 1.4070(6) 0.9305(4) 0.113(4) Uani 1 1 d D U . . .
H10K H 0.8675 1.4510 0.9269 0.169 Uiso 1 1 calc R U . . .
H10L H 0.8278 1.3962 0.9441 0.169 Uiso 1 1 calc R U . . .
H10M H 0.9002 1.3936 0.9467 0.169 Uiso 1 1 calc R U . . .
C91 C 1.1644(6) 0.8035(7) 0.6229(4) 0.100(4) Uani 1 1 d D U . . .
H91A H 1.1759 0.7775 0.6000 0.120 Uiso 1 1 calc R U . . .
H91B H 1.1734 0.7809 0.6478 0.120 Uiso 1 1 calc R U . . .
C92 C 1.2009(6) 0.8608(8) 0.6220(5) 0.113(4) Uani 1 1 d D U . . .
H92A H 1.1894 0.8870 0.6448 0.136 Uiso 1 1 calc R U . . .
H92B H 1.1925 0.8832 0.5970 0.136 Uiso 1 1 calc R U . . .
C93 C 1.2698(6) 0.8452(9) 0.6244(6) 0.133(5) Uani 1 1 d D U . . .
H93A H 1.2794 0.8289 0.6512 0.160 Uiso 1 1 calc R U . . .
H93B H 1.2798 0.8137 0.6044 0.160 Uiso 1 1 calc R U . . .
C94 C 1.3055(8) 0.8988(9) 0.6170(6) 0.156(6) Uani 1 1 d D U . . .
H94A H 1.2974 0.9288 0.6383 0.187 Uiso 1 1 calc R U . . .
H94B H 1.2926 0.9169 0.5913 0.187 Uiso 1 1 calc R U . . .
C95 C 1.3732(8) 0.8865(12) 0.6154(6) 0.163(6) Uani 1 1 d D U . . .
H95A H 1.3827 0.8487 0.6008 0.196 Uiso 1 1 calc DR U . . .
H95B H 1.3959 0.9207 0.6034 0.196 Uiso 1 1 calc R U . . .
C96 C 1.3846(9) 0.8808(11) 0.6584(6) 0.170(6) Uani 1 1 d D U . . .
H96A H 1.4277 0.8725 0.6629 0.254 Uiso 1 1 calc R U . . .
H96B H 1.3734 0.9186 0.6718 0.254 Uiso 1 1 calc R U . . .
H96C H 1.3604 0.8474 0.6692 0.254 Uiso 1 1 calc R U . . .
C201_10 C 0.9626(8) 1.0174(9) 0.3989(3) 0.087(6) Uiso 0.5 1 d G U P F 2
H201_10 H 0.9648 1.0196 0.4272 0.104 Uiso 0.5 1 calc R U P F 2
C202_10 C 1.0155(6) 1.0159(9) 0.3764(4) 0.083(6) Uiso 0.5 1 d G U P F 2
H202_10 H 1.0538 1.0171 0.3892 0.099 Uiso 0.5 1 calc R U P F 2
C203_10 C 1.0122(6) 1.0126(8) 0.3350(4) 0.083(6) Uiso 0.5 1 d G U P F 2
H203_10 H 1.0484 1.0115 0.3196 0.099 Uiso 0.5 1 calc R U P F 2
C204_10 C 0.9561(8) 1.0108(8) 0.3161(3) 0.067(5) Uiso 0.5 1 d G U P F 2
H204_10 H 0.9539 1.0086 0.2878 0.081 Uiso 0.5 1 calc R U P F 2
C205_10 C 0.9033(6) 1.0123(10) 0.3387(5) 0.107(7) Uiso 0.5 1 d G U P F 2
H205_10 H 0.8649 1.0111 0.3258 0.128 Uiso 0.5 1 calc R U P F 2
C206_10 C 0.9065(7) 1.0156(10) 0.3801(5) 0.089(6) Uiso 0.5 1 d G U P F 2
H206_10 H 0.8704 1.0167 0.3955 0.107 Uiso 0.5 1 calc R U P F 2
C201_11 C 0.9047(13) 1.0231(13) 0.5191(9) 0.053(9) Uiso 0.25 1 d G U P G 2
H201_11 H 0.9330 1.0437 0.5357 0.063 Uiso 0.25 1 calc R U P G 2
C202_11 C 0.9150(13) 0.9632(14) 0.5083(10) 0.073(11) Uiso 0.25 1 d G U P G 2
H202_11 H 0.9503 0.9428 0.5174 0.087 Uiso 0.25 1 calc R U P G 2
C203_11 C 0.8737(16) 0.9331(11) 0.4840(10) 0.089(12) Uiso 0.25 1 d G U P G 2
H203_11 H 0.8807 0.8921 0.4766 0.107 Uiso 0.25 1 calc R U P G 2
C204_11 C 0.8221(14) 0.9629(15) 0.4706(10) 0.075(11) Uiso 0.25 1 d G U P G 2
H204_11 H 0.7938 0.9424 0.4540 0.089 Uiso 0.25 1 calc R U P G 2
C205_11 C 0.8118(13) 1.0229(15) 0.4814(11) 0.091(13) Uiso 0.25 1 d G U P G 2
H205_11 H 0.7765 1.0432 0.4723 0.109 Uiso 0.25 1 calc R U P G 2
C206_11 C 0.8531(14) 1.0529(11) 0.5057(10) 0.074(11) Uiso 0.25 1 d G U P G 2
H206_11 H 0.8461 1.0939 0.5131 0.089 Uiso 0.25 1 calc R U P G 2
C201_12 C 1.4604(17) 0.9168(16) 0.5336(9) 0.096(13) Uiso 0.25 1 d G U P H 1
H201_12 H 1.4502 0.9482 0.5518 0.116 Uiso 0.25 1 calc R U P H 1
C202_12 C 1.5145(16) 0.9196(14) 0.5124(11) 0.068(11) Uiso 0.25 1 d G U P H 1
H202_12 H 1.5413 0.9529 0.5162 0.082 Uiso 0.25 1 calc R U P H 1
C203_12 C 1.5295(12) 0.8738(16) 0.4857(9) 0.072(10) Uiso 0.25 1 d G U P H 1
H203_12 H 1.5665 0.8757 0.4712 0.086 Uiso 0.25 1 calc R U P H 1
C204_12 C 1.4903(17) 0.8252(14) 0.4801(10) 0.093(13) Uiso 0.25 1 d G U P H 1
H204_12 H 1.5005 0.7939 0.4619 0.111 Uiso 0.25 1 calc R U P H 1
C205_12 C 1.4362(16) 0.8224(15) 0.5013(10) 0.085(12) Uiso 0.25 1 d G U P H 1
H205_12 H 1.4094 0.7892 0.4975 0.102 Uiso 0.25 1 calc R U P H 1
C206_12 C 1.4212(13) 0.8682(18) 0.5280(6) 0.110(13) Uiso 0.25 1 d G U P H 1
H206_12 H 1.3842 0.8663 0.5425 0.132 Uiso 0.25 1 calc DR U P H 1
C201_13 C 0.7022(19) 0.9287(12) 0.2479(9) 0.184(11) Uiso 0.5 1 d G U P I 1
H201_13 H 0.6985 0.8858 0.2469 0.221 Uiso 0.5 1 calc R U P I 1
C202_13 C 0.7575(15) 0.9551(17) 0.2573(10) 0.178(9) Uiso 0.5 1 d G U P I 1
H202_13 H 0.7917 0.9302 0.2628 0.213 Uiso 0.5 1 calc R U P I 1
C203_13 C 0.7629(13) 1.0178(18) 0.2588(10) 0.178(9) Uiso 0.5 1 d G U P I 1
H203_13 H 0.8007 1.0358 0.2653 0.213 Uiso 0.5 1 calc R U P I 1
C204_13 C 0.7129(18) 1.0541(12) 0.2509(9) 0.173(11) Uiso 0.5 1 d G U P I 1
H204_13 H 0.7165 1.0970 0.2519 0.207 Uiso 0.5 1 calc R U P I 1
C205_13 C 0.6575(14) 1.0278(17) 0.2415(9) 0.181(12) Uiso 0.5 1 d G U P I 1
H205_13 H 0.6233 1.0526 0.2361 0.217 Uiso 0.5 1 calc R U P I 1
C206_13 C 0.6521(14) 0.9650(18) 0.2400(9) 0.182(12) Uiso 0.5 1 d G U P I 1
H206_13 H 0.6143 0.9470 0.2335 0.218 Uiso 0.5 1 calc R U P I 1
C201_14 C 0.562(2) 1.0124(16) 0.2214(12) 0.102(11) Uiso 0.25 1 d G U P J 3
H201_14 H 0.5786 1.0514 0.2266 0.122 Uiso 0.25 1 calc R U P J 3
C202_14 C 0.5996(15) 0.962(2) 0.2208(12) 0.124(12) Uiso 0.25 1 d G U P J 3
H202_14 H 0.6418 0.9662 0.2257 0.149 Uiso 0.25 1 calc R U P J 3
C203_14 C 0.575(2) 0.9048(17) 0.2132(12) 0.129(12) Uiso 0.25 1 d G U P J 3
H203_14 H 0.6011 0.8703 0.2128 0.155 Uiso 0.25 1 calc R U P J 3
C204_14 C 0.514(2) 0.8984(17) 0.2061(13) 0.126(11) Uiso 0.25 1 d G U P J 3
H204_14 H 0.4972 0.8594 0.2009 0.151 Uiso 0.25 1 calc R U P J 3
C205_14 C 0.4762(16) 0.949(2) 0.2067(13) 0.127(10) Uiso 0.25 1 d G U P J 3
H205_14 H 0.4340 0.9446 0.2018 0.152 Uiso 0.25 1 calc R U P J 3
C206_14 C 0.5003(19) 1.0060(19) 0.2143(12) 0.109(10) Uiso 0.25 1 d G U P J 3
H206_14 H 0.4747 1.0405 0.2147 0.130 Uiso 0.25 1 calc R U P J 3
C201_15 C 0.5008(12) 1.0157(11) 0.1794(8) 0.134(8) Uiso 0.5 1 d G U P K 2
H201_15 H 0.4793 1.0497 0.1896 0.160 Uiso 0.5 1 calc R U P K 2
C202_15 C 0.4856(10) 0.9576(13) 0.1919(6) 0.131(9) Uiso 0.5 1 d G U P K 2
H202_15 H 0.4537 0.9519 0.2106 0.158 Uiso 0.5 1 calc R U P K 2
C203_15 C 0.5170(13) 0.9079(10) 0.1771(8) 0.142(9) Uiso 0.5 1 d G U P K 2
H203_15 H 0.5066 0.8682 0.1856 0.171 Uiso 0.5 1 calc R U P K 2
C204_15 C 0.5637(12) 0.9163(12) 0.1497(8) 0.151(10) Uiso 0.5 1 d G U P K 2
H204_15 H 0.5851 0.8823 0.1396 0.181 Uiso 0.5 1 calc R U P K 2
C205_15 C 0.5789(10) 0.9744(14) 0.1372(7) 0.160(10) Uiso 0.5 1 d G U P K 2
H205_15 H 0.6108 0.9801 0.1186 0.192 Uiso 0.5 1 calc R U P K 2
C206_15 C 0.5475(13) 1.0241(10) 0.1521(8) 0.156(10) Uiso 0.5 1 d G U P K 2
H206_15 H 0.5579 1.0638 0.1436 0.187 Uiso 0.5 1 calc R U P K 2
C201_16 C 0.7521(17) 1.0592(15) 0.2627(10) 0.186(11) Uiso 0.5 1 d G U P L 2
H201_16 H 0.7294 1.0949 0.2681 0.223 Uiso 0.5 1 calc R U P L 2
C202_16 C 0.8092(18) 1.0634(15) 0.2455(10) 0.191(12) Uiso 0.5 1 d G U P L 2
H202_16 H 0.8256 1.1020 0.2391 0.230 Uiso 0.5 1 calc R U P L 2
C203_16 C 0.8423(12) 1.011(2) 0.2376(9) 0.201(12) Uiso 0.5 1 d G U P L 2
H203_16 H 0.8813 1.0141 0.2258 0.242 Uiso 0.5 1 calc R U P L 2
C204_16 C 0.8183(17) 0.9547(16) 0.2469(10) 0.194(11) Uiso 0.5 1 d G U P L 2
H204_16 H 0.8409 0.9190 0.2415 0.233 Uiso 0.5 1 calc R U P L 2
C205_16 C 0.7611(18) 0.9504(14) 0.2642(11) 0.176(9) Uiso 0.5 1 d G U P L 2
H205_16 H 0.7447 0.9119 0.2706 0.211 Uiso 0.5 1 calc R U P L 2
C206_16 C 0.7280(13) 1.0027(19) 0.2721(10) 0.191(9) Uiso 0.5 1 d G U P L 2
H206_16 H 0.6890 0.9998 0.2839 0.229 Uiso 0.5 1 calc R U P L 2
C201_17 C 0.590(3) 1.031(2) 0.0977(17) 0.158(12) Uiso 0.25 1 d G U P M 1
H201_17 H 0.5878 1.0669 0.1137 0.190 Uiso 0.25 1 calc R U P M 1
C202_17 C 0.563(2) 0.978(3) 0.1109(13) 0.154(11) Uiso 0.25 1 d G U P M 1
H202_17 H 0.5433 0.9768 0.1360 0.185 Uiso 0.25 1 calc R U P M 1
C203_17 C 0.566(2) 0.926(2) 0.0875(17) 0.153(13) Uiso 0.25 1 d G U P M 1
H203_17 H 0.5484 0.8894 0.0966 0.184 Uiso 0.25 1 calc R U P M 1
C204_17 C 0.596(2) 0.928(2) 0.0509(15) 0.143(10) Uiso 0.25 1 d G U P M 1
H204_17 H 0.5981 0.8920 0.0349 0.172 Uiso 0.25 1 calc R U P M 1
C205_17 C 0.623(2) 0.981(3) 0.0377(12) 0.132(10) Uiso 0.25 1 d G U P M 1
H205_17 H 0.6427 0.9821 0.0126 0.159 Uiso 0.25 1 calc R U P M 1
C206_17 C 0.619(2) 1.033(2) 0.0611(18) 0.152(12) Uiso 0.25 1 d G U P M 1
H206_17 H 0.6376 1.0695 0.0520 0.182 Uiso 0.25 1 calc R U P M 1
C201_18 C 0.6323(10) 0.9652(11) 0.0190(6) 0.100(8) Uiso 0.5 1 d G U P N 2
H201_18 H 0.6719 0.9524 0.0120 0.120 Uiso 0.5 1 calc R U P N 2
C202_18 C 0.6232(10) 1.0226(10) 0.0351(7) 0.128(9) Uiso 0.5 1 d G U P N 2
H202_18 H 0.6567 1.0489 0.0391 0.153 Uiso 0.5 1 calc R U P N 2
C203_18 C 0.5651(13) 1.0413(9) 0.0454(7) 0.137(9) Uiso 0.5 1 d G U P N 2
H203_18 H 0.5590 1.0805 0.0564 0.164 Uiso 0.5 1 calc R U P N 2
C204_18 C 0.5161(9) 1.0027(14) 0.0396(8) 0.170(12) Uiso 0.5 1 d G U P N 2
H204_18 H 0.4764 1.0156 0.0467 0.204 Uiso 0.5 1 calc R U P N 2
C205_18 C 0.5252(11) 0.9454(12) 0.0235(8) 0.184(11) Uiso 0.5 1 d G U P N 2
H205_18 H 0.4917 0.9190 0.0196 0.221 Uiso 0.5 1 calc R U P N 2
C206_18 C 0.5832(13) 0.9266(9) 0.0132(6) 0.142(9) Uiso 0.5 1 d G U P N 2
H206_18 H 0.5894 0.8874 0.0022 0.170 Uiso 0.5 1 calc R U P N 2
C201_19 C 0.9438(17) 1.017(2) 0.3746(12) 0.092(8) Uiso 0.25 1 d G U P O 1
H201_19 H 0.9835 1.0338 0.3751 0.111 Uiso 0.25 1 calc R U P O 1
C202_19 C 0.916(2) 0.999(2) 0.4099(9) 0.111(10) Uiso 0.25 1 d G U P O 1
H202_19 H 0.9374 1.0025 0.4345 0.133 Uiso 0.25 1 calc R U P O 1
C203_19 C 0.858(2) 0.974(2) 0.4092(11) 0.135(12) Uiso 0.25 1 d G U P O 1
H203_19 H 0.8397 0.9614 0.4333 0.162 Uiso 0.25 1 calc R U P O 1
C204_19 C 0.8277(17) 0.968(2) 0.3732(15) 0.139(15) Uiso 0.25 1 d G U P O 1
H204_19 H 0.7880 0.9515 0.3727 0.167 Uiso 0.25 1 calc R U P O 1
C205_19 C 0.855(2) 0.987(2) 0.3378(11) 0.127(11) Uiso 0.25 1 d G U P O 1
H205_19 H 0.8340 0.9827 0.3132 0.152 Uiso 0.25 1 calc R U P O 1
C206_19 C 0.913(2) 1.011(2) 0.3385(9) 0.100(9) Uiso 0.25 1 d G U P O 1
H206_19 H 0.9318 1.0239 0.3144 0.120 Uiso 0.25 1 calc R U P O 1

loop_
_atom_site_aniso_label
_atom_site_aniso_U_11
_atom_site_aniso_U_22
_atom_site_aniso_U_33
_atom_site_aniso_U_23
_atom_site_aniso_U_13
_atom_site_aniso_U_12
Pd1 0.0523(6) 0.0523(6) 0.0436(8) 0.000 0.000 0.000
Pd2 0.0369(5) 0.0369(5) 0.0444(8) 0.000 0.000 0.000
Pd3 0.0317(5) 0.0317(5) 0.0400(7) 0.000 0.000 0.000
Pd4 0.0701(7) 0.0701(7) 0.0437(9) 0.000 0.000 0.000
N3 0.089(6) 0.036(4) 0.075(4) -0.012(3) -0.007(4) -0.002(4)
N6 0.065(5) 0.126(8) 0.076(4) -0.001(4) 0.029(3) 0.000(5)
B1 0.103(7) 0.103(7) 0.069(9) 0.000 0.000 0.000
F1 0.124(6) 0.114(5) 0.096(5) -0.024(5) 0.033(4) -0.025(5)
B2 0.120(7) 0.120(7) 0.084(10) 0.000 0.000 0.000
F2 0.119(6) 0.170(7) 0.104(6) -0.003(5) -0.024(4) 0.029(5)
B1A_1 0.060(11) 0.076(12) 0.059(6) -0.018(8) -0.030(8) 0.020(10)
F1A_1 0.059(13) 0.064(13) 0.057(5) -0.023(9) -0.031(8) 0.019(12)
F1B_1 0.044(12) 0.073(13) 0.062(6) -0.020(9) -0.030(9) 0.023(11)
F1C_1 0.073(12) 0.079(12) 0.070(9) -0.015(9) -0.031(8) 0.014(10)
F1D_1 0.067(11) 0.089(13) 0.063(9) -0.018(9) -0.024(8) 0.026(10)
B1A_2 0.057(10) 0.071(11) 0.048(5) 0.002(7) 0.026(8) 0.005(9)
F1A_2 0.043(12) 0.064(12) 0.050(5) 0.001(9) 0.029(8) 0.009(11)
F1B_2 0.061(11) 0.074(12) 0.051(5) 0.000(8) 0.027(9) 0.004(11)
F1C_2 0.062(10) 0.070(11) 0.056(9) 0.002(8) 0.021(8) 0.003(9)
F1D_2 0.064(10) 0.075(11) 0.041(8) 0.000(8) 0.021(8) 0.010(9)
B1A_3 0.086(14) 0.083(14) 0.046(6) 0.026(9) 0.004(8) 0.011(11)
F1A_3 0.087(16) 0.086(15) 0.046(6) 0.024(10) 0.002(9) 0.010(11)
F1B_3 0.083(16) 0.078(15) 0.045(5) 0.026(10) 0.005(9) 0.011(13)
F1C_3 0.084(15) 0.089(15) 0.050(9) 0.030(10) 0.006(9) 0.013(11)
F1D_3 0.092(15) 0.081(14) 0.056(9) 0.024(10) -0.003(9) 0.011(12)
B1A_4 0.108(8) 0.108(8) 0.037(6) 0.000 0.000 0.000
F1A_4 0.104(10) 0.109(11) 0.036(5) -0.001(6) 0.000(5) -0.001(7)
F1B_4 0.101(11) 0.106(11) 0.029(5) -0.003(6) -0.005(6) 0.002(7)
F1C_4 0.115(10) 0.110(9) 0.047(10) -0.001(6) -0.009(7) -0.003(6)
F1D_4 0.108(9) 0.107(9) 0.032(9) 0.005(6) 0.005(6) 0.001(6)
B1A_5 0.051(7) 0.194(11) 0.075(6) 0.000 0.000 -0.004(6)
F1A_5 0.059(9) 0.198(13) 0.080(7) -0.018(6) 0.000(6) -0.012(8)
F1B_5 0.069(8) 0.210(12) 0.107(8) -0.029(6) -0.011(6) 0.015(7)
F1C_5 0.043(8) 0.196(13) 0.077(7) 0.010(7) -0.002(5) -0.002(7)
F1D_5 0.081(9) 0.196(13) 0.070(6) 0.003(5) -0.005(5) -0.013(8)
O1 0.130(7) 0.052(4) 0.086(5) -0.001(3) 0.006(5) -0.014(4)
C1 0.090(7) 0.046(4) 0.071(4) -0.003(3) 0.000(4) -0.019(4)
C11 0.065(6) 0.031(4) 0.067(4) -0.007(3) 0.001(4) -0.006(4)
C12 0.074(6) 0.033(4) 0.071(4) -0.008(3) -0.005(4) -0.008(4)
C13 0.081(7) 0.025(4) 0.074(4) -0.004(3) 0.001(4) -0.007(4)
C14 0.075(7) 0.036(4) 0.074(5) -0.001(3) 0.000(5) -0.006(4)
C15 0.065(6) 0.036(4) 0.077(4) -0.005(3) 0.003(4) -0.006(4)
C16 0.068(6) 0.030(4) 0.074(4) -0.007(3) 0.004(4) -0.007(4)
C17 0.070(7) 0.037(5) 0.074(5) 0.003(4) 0.009(4) -0.005(5)
C18 0.072(7) 0.042(5) 0.073(5) 0.003(4) 0.012(4) -0.013(5)
C19 0.064(6) 0.043(4) 0.067(4) 0.003(3) 0.008(4) -0.008(4)
C20 0.052(6) 0.043(4) 0.057(4) 0.000(3) 0.009(4) -0.004(4)
C22 0.074(7) 0.060(5) 0.071(5) 0.011(4) 0.009(4) -0.008(5)
C21 0.080(7) 0.058(5) 0.068(5) 0.016(4) 0.007(5) -0.010(5)
C23 0.069(6) 0.055(5) 0.059(5) 0.007(4) 0.006(4) -0.004(4)
N1 0.054(5) 0.042(4) 0.052(4) 0.003(3) 0.005(3) 0.000(3)
C31 0.082(7) 0.041(4) 0.068(4) -0.006(3) -0.006(4) -0.012(4)
C32 0.074(6) 0.041(4) 0.076(4) -0.006(3) -0.012(4) -0.004(4)
C33 0.104(8) 0.038(5) 0.082(5) -0.007(4) -0.014(5) -0.009(5)
C34 0.109(8) 0.046(5) 0.077(5) -0.013(4) -0.017(5) -0.010(5)
C35 0.113(8) 0.047(5) 0.073(5) -0.006(4) -0.017(5) -0.014(5)
C36 0.099(8) 0.042(5) 0.070(4) -0.005(3) -0.012(4) -0.018(5)
C37 0.130(9) 0.061(6) 0.071(5) -0.007(4) -0.016(5) -0.009(6)
C38 0.137(9) 0.055(6) 0.073(5) -0.012(4) -0.016(5) -0.011(6)
C39 0.151(10) 0.062(5) 0.074(5) -0.008(4) -0.012(5) -0.007(5)
C40 0.114(9) 0.063(5) 0.054(5) -0.001(4) -0.006(5) -0.007(5)
C41 0.214(13) 0.077(7) 0.084(6) -0.016(5) 0.003(7) -0.008(8)
C42 0.239(13) 0.080(6) 0.086(6) -0.021(5) 0.017(8) -0.001(8)
C43 0.202(12) 0.076(6) 0.068(5) -0.015(4) 0.016(7) -0.007(7)
N2 0.120(8) 0.057(4) 0.053(4) -0.008(3) 0.002(5) -0.005(5)
O2 0.068(4) 0.092(6) 0.079(5) -0.005(4) 0.019(4) -0.003(4)
C2 0.060(4) 0.078(6) 0.070(4) -0.001(4) 0.018(3) -0.004(4)
C51 0.060(5) 0.109(8) 0.074(4) -0.002(5) 0.022(4) -0.006(5)
C52 0.065(5) 0.127(9) 0.075(5) -0.002(5) 0.022(4) -0.004(5)
C53 0.073(6) 0.194(12) 0.080(5) -0.009(6) 0.027(5) -0.003(7)
C54 0.080(6) 0.221(13) 0.074(6) -0.004(7) 0.023(5) -0.012(7)
C55 0.078(6) 0.191(11) 0.079(5) -0.005(6) 0.020(4) -0.016(7)
C56 0.073(6) 0.132(10) 0.078(5) 0.004(5) 0.015(4) -0.018(6)
C57 0.089(7) 0.180(12) 0.076(5) -0.004(6) 0.019(5) -0.021(8)
C58 0.094(7) 0.165(11) 0.077(5) -0.010(6) 0.019(5) -0.016(7)
C59 0.096(7) 0.141(9) 0.065(5) -0.013(5) 0.020(4) -0.018(6)
C60 0.087(6) 0.122(9) 0.049(5) -0.005(5) 0.016(4) -0.009(6)
C61 0.129(9) 0.180(11) 0.069(6) -0.005(6) 0.018(5) -0.049(8)
C62 0.153(9) 0.195(12) 0.074(6) 0.009(7) 0.011(6) -0.075(9)
C63 0.142(9) 0.162(11) 0.063(5) 0.015(6) 0.007(5) -0.056(8)
N4 0.100(6) 0.111(7) 0.048(4) -0.001(4) 0.012(4) -0.015(5)
C71 0.055(4) 0.071(6) 0.069(4) -0.003(4) 0.020(3) -0.010(4)
C72 0.055(4) 0.081(7) 0.068(4) 0.005(4) 0.022(3) -0.007(4)
C73 0.061(5) 0.089(8) 0.077(5) 0.004(5) 0.023(4) -0.008(5)
C74 0.063(5) 0.072(7) 0.071(5) 0.002(5) 0.016(4) -0.015(5)
C75 0.064(5) 0.062(6) 0.071(4) -0.001(4) 0.016(4) -0.014(4)
C76 0.056(5) 0.066(6) 0.072(4) -0.004(4) 0.017(4) -0.010(5)
C77 0.064(6) 0.065(7) 0.073(5) -0.005(4) 0.008(4) -0.023(5)
C78 0.051(5) 0.080(7) 0.064(4) -0.004(4) 0.000(4) -0.020(5)
C79 0.048(5) 0.077(6) 0.057(4) -0.005(4) 0.000(3) -0.020(4)
C80 0.045(4) 0.051(5) 0.049(4) -0.006(4) 0.000(3) -0.013(4)
C81 0.081(6) 0.111(9) 0.058(5) 0.000(5) -0.004(4) -0.043(6)
C82 0.064(5) 0.115(8) 0.053(5) 0.004(5) -0.008(4) -0.035(5)
C83 0.061(5) 0.080(7) 0.043(4) -0.002(4) -0.003(4) -0.027(5)
N5 0.047(4) 0.058(5) 0.044(4) -0.003(3) 0.000(3) -0.006(3)
C101 0.110(8) 0.048(5) 0.081(6) -0.012(4) -0.008(6) -0.002(5)
C102 0.112(8) 0.070(6) 0.102(8) -0.009(6) -0.020(7) -0.012(5)
C103 0.119(9) 0.073(6) 0.112(8) -0.006(5) -0.026(7) -0.009(6)
C104 0.114(9) 0.067(6) 0.104(8) -0.006(5) -0.017(7) 0.010(6)
C105 0.121(9) 0.068(6) 0.120(8) -0.007(5) -0.022(8) 0.001(6)
C106 0.144(10) 0.071(7) 0.124(9) -0.002(6) -0.013(8) 0.002(7)
C91 0.071(6) 0.135(9) 0.094(8) -0.002(7) 0.020(5) 0.001(5)
C92 0.083(7) 0.128(10) 0.129(10) 0.020(8) 0.003(6) -0.003(6)
C93 0.089(7) 0.147(11) 0.164(12) 0.015(9) 0.013(7) 0.002(7)
C94 0.095(8) 0.163(12) 0.210(13) 0.030(10) 0.000(8) -0.006(7)
C95 0.101(8) 0.190(13) 0.200(14) 0.050(12) -0.003(9) 0.008(8)
C96 0.108(10) 0.205(14) 0.195(14) 0.051(12) -0.002(10) 0.026(10)

loop_
_atom_type_symbol
_atom_type_description
_atom_type_scat_dispersion_real
_atom_type_scat_dispersion_imag
_atom_type_scat_source
C C 0.0015 0.0009 'International Tables Vol C Tables 4.2.6.8 and 6.1.1.4'
H H 0.0000 0.0000 'International Tables Vol C Tables 4.2.6.8 and 6.1.1.4'
N N 0.0030 0.0019 'International Tables Vol C Tables 4.2.6.8 and 6.1.1.4'
Pd Pd -1.9556 0.6546 'International Tables Vol C Tables 4.2.6.8 and 6.1.1.4'
B B 0.0004 0.0004 'International Tables Vol C Tables 4.2.6.8 and 6.1.1.4'
F F 0.0096 0.0061 'International Tables Vol C Tables 4.2.6.8 and 6.1.1.4'
O O 0.0056 0.0036 'International Tables Vol C Tables 4.2.6.8 and 6.1.1.4'

loop_
_geom_angle_atom_site_label_1
_geom_angle_atom_site_label_2
_geom_angle_atom_site_label_3
_geom_angle
_geom_angle_site_symmetry_1
_geom_angle_site_symmetry_3
N2 Pd1 N2 89.995(6) 2_665 4_565
N2 Pd1 N2 89.995(8) 2_665 3_655
N2 Pd1 N2 179.0(4) 4_565 3_655
N2 Pd1 N2 179.0(4) 2_665 .
N2 Pd1 N2 89.994(8) 4_565 .
N2 Pd1 N2 89.997(6) 3_655 .
N1 Pd2 N1 89.994(5) 2_665 4_565
N1 Pd2 N1 89.994(6) 2_665 3_655
N1 Pd2 N1 178.9(4) 4_565 3_655
N1 Pd2 N1 178.8(4) 2_665 .
N1 Pd2 N1 89.995(6) 4_565 .
N1 Pd2 N1 89.994(5) 3_655 .
N5 Pd3 N5 89.996(6) 2_665 4_565
N5 Pd3 N5 89.996(5) 2_665 3_655
N5 Pd3 N5 179.0(4) 4_565 3_655
N5 Pd3 N5 179.0(4) 2_665 .
N5 Pd3 N5 89.995(6) 4_565 .
N5 Pd3 N5 89.997(6) 3_655 .
N4 Pd4 N4 180.0(5) . 2_665
N4 Pd4 N4 90.001(3) . 4_565
N4 Pd4 N4 90.000(2) 2_665 4_565
N4 Pd4 N4 89.999(2) . 3_655
N4 Pd4 N4 90.000(3) 2_665 3_655
N4 Pd4 N4 180.0(5) 4_565 3_655
C12 N3 C32 122.1(8) . .
C12 N3 C101 117.1(9) . .
C32 N3 C101 120.8(8) . .
C52 N6 C72 123.3(10) . .
C52 N6 C91 119.9(10) . .
C72 N6 C91 116.7(11) . .
F1 B1 F1 110.2(4) . 8_767
F1 B1 F1 108.0(7) . 2_675
F1 B1 F1 110.2(4) 8_767 2_675
F1 B1 F1 110.2(4) . 7_577
F1 B1 F1 108.0(7) 8_767 7_577
F1 B1 F1 110.2(4) 2_675 7_577
F2 B2 F2 106.8(8) 7_676 8_756
F2 B2 F2 110.8(4) 7_676 2_765
F2 B2 F2 110.8(4) 8_756 2_765
F2 B2 F2 110.8(4) 7_676 .
F2 B2 F2 110.8(4) 8_756 .
F2 B2 F2 106.8(8) 2_765 .
F1B_1 B1A_1 F1A_1 118.4(18) . .
F1B_1 B1A_1 F1C_1 108.7(18) . .
F1A_1 B1A_1 F1C_1 110(2) . .
F1B_1 B1A_1 F1D_1 108(2) . .
F1A_1 B1A_1 F1D_1 107.7(18) . .
F1C_1 B1A_1 F1D_1 102.9(18) . .
F1B_2 B1A_2 F1A_2 113.8(16) . .
F1B_2 B1A_2 F1C_2 114(2) . .
F1A_2 B1A_2 F1C_2 105.9(19) . .
F1B_2 B1A_2 F1D_2 109(2) . .
F1A_2 B1A_2 F1D_2 112(2) . .
F1C_2 B1A_2 F1D_2 101.8(17) . .
F1B_3 B1A_3 F1A_3 112.5(17) . .
F1B_3 B1A_3 F1C_3 110(2) . .
F1A_3 B1A_3 F1C_3 107(2) . .
F1B_3 B1A_3 F1D_3 108(2) . .
F1A_3 B1A_3 F1D_3 112(2) . .
F1C_3 B1A_3 F1D_3 108(2) . .
F1D_4 B1A_4 F1C_4 113(2) . .
F1D_4 B1A_4 F1A_4 109.7(18) . .
F1C_4 B1A_4 F1A_4 106(2) . .
F1D_4 B1A_4 F1B_4 106(2) . .
F1C_4 B1A_4 F1B_4 106.4(17) . .
F1A_4 B1A_4 F1B_4 115.1(19) . .
F1C_5 B1A_5 F1D_5 109.7(17) . .
F1C_5 B1A_5 F1A_5 105.2(12) . .
F1D_5 B1A_5 F1A_5 111.2(18) . .
F1C_5 B1A_5 F1B_5 119.9(18) . .
F1D_5 B1A_5 F1B_5 102.9(15) . .
F1A_5 B1A_5 F1B_5 107.9(17) . .
O1 C1 C31 122.6(8) . .
O1 C1 C11 121.3(8) . .
C31 C1 C11 116.0(9) . .
C16 C11 C12 118.8(8) . .
C16 C11 C1 119.4(8) . .
C12 C11 C1 121.8(8) . .
C13 C12 N3 122.6(8) . .
C13 C12 C11 118.7(8) . .
N3 C12 C11 118.7(8) . .
C14 C13 C12 122.7(9) . .
C14 C13 H13 118.6 . .
C12 C13 H13 118.6 . .
C13 C14 C15 120.0(9) . .
C13 C14 H14 120.0 . .
C15 C14 H14 120.0 . .
C16 C15 C14 118.4(8) . .
C16 C15 C17 121.7(8) . .
C14 C15 C17 119.9(9) . .
C15 C16 C11 121.4(8) . .
C15 C16 H16 119.3 . .
C11 C16 H16 119.3 . .
C18 C17 C15 177.3(13) . .
C17 C18 C19 176.2(13) . .
C22 C19 C20 117.5(9) . .
C22 C19 C18 122.6(9) . .
C20 C19 C18 119.7(8) . .
N1 C20 C19 121.5(8) . .
N1 C20 H20 119.3 . .
C19 C20 H20 119.3 . .
C19 C22 C21 121.5(10) . .
C19 C22 H22 119.3 . .
C21 C22 H22 119.3 . .
C23 C21 C22 118.2(9) . .
C23 C21 H21 120.9 . .
C22 C21 H21 120.9 . .
N1 C23 C21 121.5(9) . .
N1 C23 H23 119.3 . .
C21 C23 H23 119.3 . .
C20 N1 C23 119.8(8) . .
C20 N1 Pd2 119.6(6) . .
C23 N1 Pd2 120.5(6) . .
C36 C31 C32 120.7(8) . .
C36 C31 C1 118.4(8) . .
C32 C31 C1 120.9(9) . .
N3 C32 C31 120.4(8) . .
N3 C32 C33 121.7(9) . .
C31 C32 C33 117.9(9) . .
C34 C33 C32 120.5(9) . .
C34 C33 H33 119.7 . .
C32 C33 H33 119.7 . .
C33 C34 C35 122.3(10) . .
C33 C34 H34 118.8 . .
C35 C34 H34 118.8 . .
C36 C35 C34 117.2(9) . .
C36 C35 C37 122.0(9) . .
C34 C35 C37 120.7(9) . .
C35 C36 C31 121.3(9) . .
C35 C36 H36 119.4 . .
C31 C36 H36 119.4 . .
C38 C37 C35 173.8(16) . .
C37 C38 C39 179.0(14) . .
C41 C39 C40 115.8(10) . .
C41 C39 C38 123.8(10) . .
C40 C39 C38 120.5(10) . .
N2 C40 C39 122.9(9) . .
N2 C40 H40 118.6 . .
C39 C40 H40 118.6 . .
C42 C41 C39 123.2(12) . .
C42 C41 H41 118.4 . .
C39 C41 H41 118.4 . .
C41 C42 C43 116.8(11) . .
C41 C42 H42 121.6 . .
C43 C42 H42 121.6 . .
N2 C43 C42 121.8(11) . .
N2 C43 H43 119.1 . .
C42 C43 H43 119.1 . .
C40 N2 C43 119.5(9) . .
C40 N2 Pd1 121.5(7) . .
C43 N2 Pd1 118.8(7) . .
O2 C2 C51 121.4(9) . .
O2 C2 C71 121.9(8) . .
C51 C2 C71 116.7(9) . .
C56 C51 C52 118.9(9) . .
C56 C51 C2 119.5(9) . .
C52 C51 C2 121.7(9) . .
C53 C52 N6 122.3(11) . .
C53 C52 C51 119.2(10) . .
N6 C52 C51 118.3(9) . .
C54 C53 C52 120.6(12) . .
C54 C53 H53 119.7 . .
C52 C53 H53 119.7 . .
C53 C54 C55 122.2(11) . .
C53 C54 H54 118.9 . .
C55 C54 H54 118.9 . .
C56 C55 C54 117.5(10) . .
C56 C55 C57 120.3(11) . .
C54 C55 C57 122.2(11) . .
C55 C56 C51 121.5(11) . .
C55 C56 H56 119.2 . .
C51 C56 H56 119.2 . .
C58 C57 C55 177.5(17) . .
C57 C58 C59 175.2(15) . .
C61 C59 C60 116.2(11) . .
C61 C59 C58 123.6(12) . .
C60 C59 C58 120.0(11) . .
N4 C60 C59 124.4(10) . .
N4 C60 H60 117.8 . .
C59 C60 H60 117.8 . .
C62 C61 C59 121.0(13) . .
C62 C61 H61 119.5 . .
C59 C61 H61 119.5 . .
C61 C62 C63 119.1(12) . .
C61 C62 H62 120.4 . .
C63 C62 H62 120.4 . .
N4 C63 C62 120.7(12) . .
N4 C63 H63 119.7 . .
C62 C63 H63 119.7 . .
C60 N4 C63 118.4(11) . .
C60 N4 Pd4 121.9(7) . .
C63 N4 Pd4 119.5(8) . .
C76 C71 C72 118.5(9) . .
C76 C71 C2 120.4(9) . .
C72 C71 C2 121.1(8) . .
C73 C72 N6 123.2(10) . .
C73 C72 C71 118.2(9) . .
N6 C72 C71 118.5(9) . .
C74 C73 C72 122.4(10) . .
C74 C73 H73 118.8 . .
C72 C73 H73 118.8 . .
C73 C74 C75 120.4(10) . .
C73 C74 H74 119.8 . .
C75 C74 H74 119.8 . .
C76 C75 C74 117.8(9) . .
C76 C75 C77 122.7(10) . .
C74 C75 C77 119.5(9) . .
C75 C76 C71 122.6(9) . .
C75 C76 H76 118.7 . .
C71 C76 H76 118.7 . .
C78 C77 C75 175.6(13) . .
C77 C78 C79 176.0(13) . .
C81 C79 C80 116.4(8) . .
C81 C79 C78 122.9(9) . .
C80 C79 C78 120.5(8) . .
N5 C80 C79 121.9(8) . .
N5 C80 H80 119.1 . .
C79 C80 H80 119.1 . .
C82 C81 C79 121.3(10) . .
C82 C81 H81 119.4 . .
C79 C81 H81 119.4 . .
C81 C82 C83 118.7(9) . .
C81 C82 H82 120.6 . .
C83 C82 H82 120.6 . .
N5 C83 C82 121.0(9) . .
N5 C83 H83 119.5 . .
C82 C83 H83 119.5 . .
C83 N5 C80 120.6(8) . .
C83 N5 Pd3 120.5(6) . .
C80 N5 Pd3 118.9(6) . .
C102 C101 N3 111.4(10) . .
C102 C101 H10A 109.3 . .
N3 C101 H10A 109.3 . .
C102 C101 H10B 109.3 . .
N3 C101 H10B 109.3 . .
H10A C101 H10B 108.0 . .
C101 C102 C103 111.7(12) . .
C101 C102 H10C 109.3 . .
C103 C102 H10C 109.3 . .
C101 C102 H10D 109.3 . .
C103 C102 H10D 109.3 . .
H10C C102 H10D 107.9 . .
C104 C103 C102 112.9(13) . .
C104 C103 H10E 109.0 . .
C102 C103 H10E 109.0 . .
C104 C103 H10F 109.0 . .
C102 C103 H10F 109.0 . .
H10E C103 H10F 107.8 . .
C103 C104 C105 115.7(12) . .
C103 C104 H10G 108.4 . .
C105 C104 H10G 108.4 . .
C103 C104 H10H 108.4 . .
C105 C104 H10H 108.4 . .
H10G C104 H10H 107.4 . .
C106 C105 C104 113.3(12) . .
C106 C105 H10I 108.9 . .
C104 C105 H10I 108.9 . .
C106 C105 H10J 108.9 . .
C104 C105 H10J 108.9 . .
H10I C105 H10J 107.7 . .
C105 C106 H10K 109.5 . .
C105 C106 H10L 109.5 . .
H10K C106 H10L 109.5 . .
C105 C106 H10M 109.5 . .
H10K C106 H10M 109.5 . .
H10L C106 H10M 109.5 . .
N6 C91 C92 110.5(13) . .
N6 C91 H91A 109.5 . .
C92 C91 H91A 109.5 . .
N6 C91 H91B 109.5 . .
C92 C91 H91B 109.5 . .
H91A C91 H91B 108.1 . .
C91 C92 C93 109.6(13) . .
C91 C92 H92A 109.8 . .
C93 C92 H92A 109.8 . .
C91 C92 H92B 109.8 . .
C93 C92 H92B 109.8 . .
H92A C92 H92B 108.2 . .
C94 C93 C92 110.0(15) . .
C94 C93 H93A 109.7 . .
C92 C93 H93A 109.7 . .
C94 C93 H93B 109.7 . .
C92 C93 H93B 109.7 . .
H93A C93 H93B 108.2 . .
C93 C94 C95 113.4(16) . .
C93 C94 H94A 108.9 . .
C95 C94 H94A 108.9 . .
C93 C94 H94B 108.9 . .
C95 C94 H94B 108.9 . .
H94A C94 H94B 107.7 . .
C96 C95 C94 98.5(15) . .
C96 C95 H95A 112.1 . .
C94 C95 H95A 112.1 . .
C96 C95 H95B 112.1 . .
C94 C95 H95B 112.1 . .
H95A C95 H95B 109.7 . .
C95 C96 H96A 109.5 . .
C95 C96 H96B 109.5 . .
H96A C96 H96B 109.5 . .
C95 C96 H96C 109.5 . .
H96A C96 H96C 109.5 . .
H96B C96 H96C 109.5 . .
C202_10 C201_10 C206_10 120.0 . .
C202_10 C201_10 H201_10 120.0 . .
C206_10 C201_10 H201_10 120.0 . .
C203_10 C202_10 C201_10 120.0 . .
C203_10 C202_10 H202_10 120.0 . .
C201_10 C202_10 H202_10 120.0 . .
C202_10 C203_10 C204_10 120.0 . .
C202_10 C203_10 H203_10 120.0 . .
C204_10 C203_10 H203_10 120.0 . .
C203_10 C204_10 C205_10 120.0 . .
C203_10 C204_10 H204_10 120.0 . .
C205_10 C204_10 H204_10 120.0 . .
C206_10 C205_10 C204_10 120.0 . .
C206_10 C205_10 H205_10 120.0 . .
C204_10 C205_10 H205_10 120.0 . .
C205_10 C206_10 C201_10 120.0 . .
C205_10 C206_10 H206_10 120.0 . .
C201_10 C206_10 H206_10 120.0 . .
C202_11 C201_11 C206_11 120.0 . .
C202_11 C201_11 H201_11 120.0 . .
C206_11 C201_11 H201_11 120.0 . .
C203_11 C202_11 C201_11 120.0 . .
C203_11 C202_11 H202_11 120.0 . .
C201_11 C202_11 H202_11 120.0 . .
C202_11 C203_11 C204_11 120.0 . .
C202_11 C203_11 H203_11 120.0 . .
C204_11 C203_11 H203_11 120.0 . .
C205_11 C204_11 C203_11 120.0 . .
C205_11 C204_11 H204_11 120.0 . .
C203_11 C204_11 H204_11 120.0 . .
C206_11 C205_11 C204_11 120.0 . .
C206_11 C205_11 H205_11 120.0 . .
C204_11 C205_11 H205_11 120.0 . .
C205_11 C206_11 C201_11 120.0 . .
C205_11 C206_11 H206_11 120.0 . .
C201_11 C206_11 H206_11 120.0 . .
C202_12 C201_12 C206_12 120.0 . .
C202_12 C201_12 H201_12 120.0 . .
C206_12 C201_12 H201_12 120.0 . .
C201_12 C202_12 C203_12 120.0 . .
C201_12 C202_12 H202_12 120.0 . .
C203_12 C202_12 H202_12 120.0 . .
C204_12 C203_12 C202_12 120.0 . .
C204_12 C203_12 H203_12 120.0 . .
C202_12 C203_12 H203_12 120.0 . .
C203_12 C204_12 C205_12 120.0 . .
C203_12 C204_12 H204_12 120.0 . .
C205_12 C204_12 H204_12 120.0 . .
C206_12 C205_12 C204_12 120.0 . .
C206_12 C205_12 H205_12 120.0 . .
C204_12 C205_12 H205_12 120.0 . .
C205_12 C206_12 C201_12 120.0 . .
C205_12 C206_12 H206_12 120.0 . .
C201_12 C206_12 H206_12 120.0 . .
C202_13 C201_13 C206_13 120.0 . .
C202_13 C201_13 H201_13 120.0 . .
C206_13 C201_13 H201_13 120.0 . .
C203_13 C202_13 C201_13 120.0 . .
C203_13 C202_13 H202_13 120.0 . .
C201_13 C202_13 H202_13 120.0 . .
C202_13 C203_13 C204_13 120.0 . .
C202_13 C203_13 H203_13 120.0 . .
C204_13 C203_13 H203_13 120.0 . .
C205_13 C204_13 C203_13 120.0 . .
C205_13 C204_13 H204_13 120.0 . .
C203_13 C204_13 H204_13 120.0 . .
C206_13 C205_13 C204_13 120.0 . .
C206_13 C205_13 H205_13 120.0 . .
C204_13 C205_13 H205_13 120.0 . .
C205_13 C206_13 C201_13 120.0 . .
C205_13 C206_13 H206_13 120.0 . .
C201_13 C206_13 H206_13 120.0 . .
C202_14 C201_14 C206_14 120.0 . .
C202_14 C201_14 H201_14 120.0 . .
C206_14 C201_14 H201_14 120.0 . .
C203_14 C202_14 C201_14 120.0 . .
C203_14 C202_14 H202_14 120.0 . .
C201_14 C202_14 H202_14 120.0 . .
C202_14 C203_14 C204_14 120.0 . .
C202_14 C203_14 H203_14 120.0 . .
C204_14 C203_14 H203_14 120.0 . .
C205_14 C204_14 C203_14 120.0 . .
C205_14 C204_14 H204_14 120.0 . .
C203_14 C204_14 H204_14 120.0 . .
C206_14 C205_14 C204_14 120.0 . .
C206_14 C205_14 H205_14 120.0 . .
C204_14 C205_14 H205_14 120.0 . .
C205_14 C206_14 C201_14 120.0 . .
C205_14 C206_14 H206_14 120.0 . .
C201_14 C206_14 H206_14 120.0 . .
C202_15 C201_15 C206_15 120.0 . .
C202_15 C201_15 H201_15 120.0 . .
C206_15 C201_15 H201_15 120.0 . .
C203_15 C202_15 C201_15 120.0 . .
C203_15 C202_15 H202_15 120.0 . .
C201_15 C202_15 H202_15 120.0 . .
C204_15 C203_15 C202_15 120.0 . .
C204_15 C203_15 H203_15 120.0 . .
C202_15 C203_15 H203_15 120.0 . .
C203_15 C204_15 C205_15 120.0 . .
C203_15 C204_15 H204_15 120.0 . .
C205_15 C204_15 H204_15 120.0 . .
C206_15 C205_15 C204_15 120.0 . .
C206_15 C205_15 H205_15 120.0 . .
C204_15 C205_15 H205_15 120.0 . .
C205_15 C206_15 C201_15 120.0 . .
C205_15 C206_15 H206_15 120.0 . .
C201_15 C206_15 H206_15 120.0 . .
C202_16 C201_16 C206_16 120.0 . .
C202_16 C201_16 H201_16 120.0 . .
C206_16 C201_16 H201_16 120.0 . .
C201_16 C202_16 C203_16 120.0 . .
C201_16 C202_16 H202_16 120.0 . .
C203_16 C202_16 H202_16 120.0 . .
C202_16 C203_16 C204_16 120.0 . .
C202_16 C203_16 H203_16 120.0 . .
C204_16 C203_16 H203_16 120.0 . .
C203_16 C204_16 C205_16 120.0 . .
C203_16 C204_16 H204_16 120.0 . .
C205_16 C204_16 H204_16 120.0 . .
C206_16 C205_16 C204_16 120.0 . .
C206_16 C205_16 H205_16 120.0 . .
C204_16 C205_16 H205_16 120.0 . .
C205_16 C206_16 C201_16 120.0 . .
C205_16 C206_16 H206_16 120.0 . .
C201_16 C206_16 H206_16 120.0 . .
C202_17 C201_17 C206_17 120.0 . .
C202_17 C201_17 H201_17 120.0 . .
C206_17 C201_17 H201_17 120.0 . .
C203_17 C202_17 C201_17 120.0 . .
C203_17 C202_17 H202_17 120.0 . .
C201_17 C202_17 H202_17 120.0 . .
C204_17 C203_17 C202_17 120.0 . .
C204_17 C203_17 H203_17 120.0 . .
C202_17 C203_17 H203_17 120.0 . .
C203_17 C204_17 C205_17 120.0 . .
C203_17 C204_17 H204_17 120.0 . .
C205_17 C204_17 H204_17 120.0 . .
C206_17 C205_17 C204_17 120.0 . .
C206_17 C205_17 H205_17 120.0 . .
C204_17 C205_17 H205_17 120.0 . .
C205_17 C206_17 C201_17 120.0 . .
C205_17 C206_17 H206_17 120.0 . .
C201_17 C206_17 H206_17 120.0 . .
C202_18 C201_18 C206_18 120.0 . .
C202_18 C201_18 H201_18 120.0 . .
C206_18 C201_18 H201_18 120.0 . .
C203_18 C202_18 C201_18 120.0 . .
C203_18 C202_18 H202_18 120.0 . .
C201_18 C202_18 H202_18 120.0 . .
C204_18 C203_18 C202_18 120.0 . .
C204_18 C203_18 H203_18 120.0 . .
C202_18 C203_18 H203_18 120.0 . .
C203_18 C204_18 C205_18 120.0 . .
C203_18 C204_18 H204_18 120.0 . .
C205_18 C204_18 H204_18 120.0 . .
C206_18 C205_18 C204_18 120.0 . .
C206_18 C205_18 H205_18 120.0 . .
C204_18 C205_18 H205_18 120.0 . .
C205_18 C206_18 C201_18 120.0 . .
C205_18 C206_18 H206_18 120.0 . .
C201_18 C206_18 H206_18 120.0 . .
C202_19 C201_19 C206_19 120.0 . .
C202_19 C201_19 H201_19 120.0 . .
C206_19 C201_19 H201_19 120.0 . .
C203_19 C202_19 C201_19 120.0 . .
C203_19 C202_19 H202_19 120.0 . .
C201_19 C202_19 H202_19 120.0 . .
C204_19 C203_19 C202_19 120.0 . .
C204_19 C203_19 H203_19 120.0 . .
C202_19 C203_19 H203_19 120.0 . .
C203_19 C204_19 C205_19 120.0 . .
C203_19 C204_19 H204_19 120.0 . .
C205_19 C204_19 H204_19 120.0 . .
C204_19 C205_19 C206_19 120.0 . .
C204_19 C205_19 H205_19 120.0 . .
C206_19 C205_19 H205_19 120.0 . .
C205_19 C206_19 C201_19 120.0 . .
C205_19 C206_19 H206_19 120.0 . .
C201_19 C206_19 H206_19 120.0 . .

loop_
_geom_bond_atom_site_label_1
_geom_bond_atom_site_label_2
_geom_bond_distance
_geom_bond_site_symmetry_2
Pd1 N2 2.026(9) 2_665
Pd1 N2 2.026(9) 4_565
Pd1 N2 2.026(9) 3_655
Pd1 N2 2.026(9) .
Pd2 N1 2.021(8) 2_665
Pd2 N1 2.021(8) 4_565
Pd2 N1 2.021(8) 3_655
Pd2 N1 2.021(8) .
Pd3 N5 2.032(8) 2_665
Pd3 N5 2.032(8) 4_565
Pd3 N5 2.032(8) 3_655
Pd3 N5 2.032(8) .
Pd4 N4 2.014(11) .
Pd4 N4 2.014(11) 2_665
Pd4 N4 2.014(11) 4_565
Pd4 N4 2.014(11) 3_655
N3 C12 1.382(12) .
N3 C32 1.394(13) .
N3 C101 1.520(14) .
N6 C52 1.394(14) .
N6 C72 1.399(13) .
N6 C91 1.481(18) .
B1 F1 1.366(7) .
B1 F1 1.367(7) 8_767
B1 F1 1.367(7) 2_675
B1 F1 1.367(7) 7_577
B2 F2 1.342(7) 7_676
B2 F2 1.342(7) 8_756
B2 F2 1.342(7) 2_765
B2 F2 1.342(7) .
B1A_1 F1B_1 1.349(14) .
B1A_1 F1A_1 1.355(14) .
B1A_1 F1C_1 1.374(14) .
B1A_1 F1D_1 1.377(14) .
B1A_2 F1B_2 1.355(14) .
B1A_2 F1A_2 1.362(14) .
B1A_2 F1C_2 1.374(14) .
B1A_2 F1D_2 1.377(14) .
B1A_3 F1B_3 1.365(14) .
B1A_3 F1A_3 1.366(14) .
B1A_3 F1C_3 1.372(14) .
B1A_3 F1D_3 1.373(14) .
B1A_4 F1D_4 1.365(14) .
B1A_4 F1C_4 1.366(14) .
B1A_4 F1A_4 1.367(14) .
B1A_4 F1B_4 1.374(14) .
B1A_5 F1C_5 1.364(13) .
B1A_5 F1D_5 1.366(13) .
B1A_5 F1A_5 1.372(14) .
B1A_5 F1B_5 1.375(14) .
O1 C1 1.234(11) .
C1 C31 1.448(11) .
C1 C11 1.452(11) .
C11 C16 1.404(10) .
C11 C12 1.417(10) .
C12 C13 1.381(11) .
C13 C14 1.347(11) .
C13 H13 0.9500 .
C14 C15 1.425(11) .
C14 H14 0.9500 .
C15 C16 1.382(11) .
C15 C17 1.437(11) .
C16 H16 0.9500 .
C17 C18 1.193(11) .
C18 C19 1.432(11) .
C19 C22 1.375(11) .
C19 C20 1.400(11) .
C20 N1 1.346(10) .
C20 H20 0.9500 .
C22 C21 1.382(12) .
C22 H22 0.9500 .
C21 C23 1.377(11) .
C21 H21 0.9500 .
C23 N1 1.356(10) .
C23 H23 0.9500 .
C31 C36 1.388(11) .
C31 C32 1.397(11) .
C32 C33 1.411(11) .
C33 C34 1.349(12) .
C33 H33 0.9500 .
C34 C35 1.410(12) .
C34 H34 0.9500 .
C35 C36 1.386(12) .
C35 C37 1.446(12) .
C36 H36 0.9500 .
C37 C38 1.201(12) .
C38 C39 1.430(12) .
C39 C41 1.376(12) .
C39 C40 1.394(12) .
C40 N2 1.328(10) .
C40 H40 0.9500 .
C41 C42 1.370(13) .
C41 H41 0.9500 .
C42 C43 1.386(13) .
C42 H42 0.9500 .
C43 N2 1.351(11) .
C43 H43 0.9500 .
O2 C2 1.241(12) .
C2 C51 1.451(11) .
C2 C71 1.452(11) .
C51 C56 1.394(12) .
C51 C52 1.409(12) .
C52 C53 1.388(12) .
C53 C54 1.339(13) .
C53 H53 0.9500 .
C54 C55 1.407(13) .
C54 H54 0.9500 .
C55 C56 1.380(13) .
C55 C57 1.438(13) .
C56 H56 0.9500 .
C57 C58 1.181(12) .
C58 C59 1.428(13) .
C59 C61 1.373(13) .
C59 C60 1.383(13) .
C60 N4 1.334(11) .
C60 H60 0.9500 .
C61 C62 1.371(14) .
C61 H61 0.9500 .
C62 C63 1.392(14) .
C62 H62 0.9500 .
C63 N4 1.345(12) .
C63 H63 0.9500 .
C71 C76 1.399(11) .
C71 C72 1.415(11) .
C72 C73 1.385(12) .
C73 C74 1.354(11) .
C73 H73 0.9500 .
C74 C75 1.416(12) .
C74 H74 0.9500 .
C75 C76 1.367(12) .
C75 C77 1.434(11) .
C76 H76 0.9500 .
C77 C78 1.198(11) .
C78 C79 1.432(11) .
C79 C81 1.389(11) .
C79 C80 1.394(11) .
C80 N5 1.339(9) .
C80 H80 0.9500 .
C81 C82 1.363(12) .
C81 H81 0.9500 .
C82 C83 1.383(12) .
C82 H82 0.9500 .
C83 N5 1.324(10) .
C83 H83 0.9500 .
C101 C102 1.491(16) .
C101 H10A 0.9900 .
C101 H10B 0.9900 .
C102 C103 1.570(16) .
C102 H10C 0.9900 .
C102 H10D 0.9900 .
C103 C104 1.439(16) .
C103 H10E 0.9900 .
C103 H10F 0.9900 .
C104 C105 1.524(16) .
C104 H10G 0.9900 .
C104 H10H 0.9900 .
C105 C106 1.456(16) .
C105 H10I 0.9900 .
C105 H10J 0.9900 .
C106 H10K 0.9800 .
C106 H10L 0.9800 .
C106 H10M 0.9800 .
C91 C92 1.500(17) .
C91 H91A 0.9900 .
C91 H91B 0.9900 .
C92 C93 1.561(18) .
C92 H92A 0.9900 .
C92 H92B 0.9900 .
C93 C94 1.443(19) .
C93 H93A 0.9900 .
C93 H93B 0.9900 .
C94 C95 1.520(18) .
C94 H94A 0.9900 .
C94 H94B 0.9900 .
C95 C96 1.469(19) .
C95 H95A 0.9900 .
C95 H95B 0.9900 .
C96 H96A 0.9800 .
C96 H96B 0.9800 .
C96 H96C 0.9800 .
C201_10 C202_10 1.3900 .
C201_10 C206_10 1.3900 .
C201_10 H201_10 0.9500 .
C202_10 C203_10 1.3900 .
C202_10 H202_10 0.9500 .
C203_10 C204_10 1.3900 .
C203_10 H203_10 0.9500 .
C204_10 C205_10 1.3900 .
C204_10 H204_10 0.9500 .
C205_10 C206_10 1.3900 .
C205_10 H205_10 0.9500 .
C206_10 H206_10 0.9500 .
C201_11 C202_11 1.3900 .
C201_11 C206_11 1.3900 .
C201_11 H201_11 0.9500 .
C202_11 C203_11 1.3900 .
C202_11 H202_11 0.9500 .
C203_11 C204_11 1.3900 .
C203_11 H203_11 0.9500 .
C204_11 C205_11 1.3900 .
C204_11 H204_11 0.9500 .
C205_11 C206_11 1.3900 .
C205_11 H205_11 0.9500 .
C206_11 H206_11 0.9500 .
C201_12 C202_12 1.3900 .
C201_12 C206_12 1.3900 .
C201_12 H201_12 0.9500 .
C202_12 C203_12 1.3900 .
C202_12 H202_12 0.9500 .
C203_12 C204_12 1.3900 .
C203_12 H203_12 0.9500 .
C204_12 C205_12 1.3900 .
C204_12 H204_12 0.9500 .
C205_12 C206_12 1.3900 .
C205_12 H205_12 0.9500 .
C206_12 H206_12 0.9500 .
C201_13 C202_13 1.3900 .
C201_13 C206_13 1.3900 .
C201_13 H201_13 0.9500 .
C202_13 C203_13 1.3900 .
C202_13 H202_13 0.9500 .
C203_13 C204_13 1.3900 .
C203_13 H203_13 0.9500 .
C204_13 C205_13 1.3900 .
C204_13 H204_13 0.9500 .
C205_13 C206_13 1.3900 .
C205_13 H205_13 0.9500 .
C206_13 H206_13 0.9500 .
C201_14 C202_14 1.3900 .
C201_14 C206_14 1.3900 .
C201_14 H201_14 0.9500 .
C202_14 C203_14 1.3900 .
C202_14 H202_14 0.9500 .
C203_14 C204_14 1.3900 .
C203_14 H203_14 0.9500 .
C204_14 C205_14 1.3900 .
C204_14 H204_14 0.9500 .
C205_14 C206_14 1.3900 .
C205_14 H205_14 0.9500 .
C206_14 H206_14 0.9500 .
C201_15 C202_15 1.3900 .
C201_15 C206_15 1.3900 .
C201_15 H201_15 0.9500 .
C202_15 C203_15 1.3900 .
C202_15 H202_15 0.9500 .
C203_15 C204_15 1.3900 .
C203_15 H203_15 0.9500 .
C204_15 C205_15 1.3900 .
C204_15 H204_15 0.9500 .
C205_15 C206_15 1.3900 .
C205_15 H205_15 0.9500 .
C206_15 H206_15 0.9500 .
C201_16 C202_16 1.3900 .
C201_16 C206_16 1.3900 .
C201_16 H201_16 0.9500 .
C202_16 C203_16 1.3900 .
C202_16 H202_16 0.9500 .
C203_16 C204_16 1.3900 .
C203_16 H203_16 0.9500 .
C204_16 C205_16 1.3900 .
C204_16 H204_16 0.9500 .
C205_16 C206_16 1.3900 .
C205_16 H205_16 0.9500 .
C206_16 H206_16 0.9500 .
C201_17 C202_17 1.3900 .
C201_17 C206_17 1.3900 .
C201_17 H201_17 0.9500 .
C202_17 C203_17 1.3900 .
C202_17 H202_17 0.9500 .
C203_17 C204_17 1.3900 .
C203_17 H203_17 0.9500 .
C204_17 C205_17 1.3900 .
C204_17 H204_17 0.9500 .
C205_17 C206_17 1.3900 .
C205_17 H205_17 0.9500 .
C206_17 H206_17 0.9500 .
C201_18 C202_18 1.3900 .
C201_18 C206_18 1.3900 .
C201_18 H201_18 0.9500 .
C202_18 C203_18 1.3900 .
C202_18 H202_18 0.9500 .
C203_18 C204_18 1.3900 .
C203_18 H203_18 0.9500 .
C204_18 C205_18 1.3900 .
C204_18 H204_18 0.9500 .
C205_18 C206_18 1.3900 .
C205_18 H205_18 0.9500 .
C206_18 H206_18 0.9500 .
C201_19 C202_19 1.3900 .
C201_19 C206_19 1.3900 .
C201_19 H201_19 0.9500 .
C202_19 C203_19 1.3900 .
C202_19 H202_19 0.9500 .
C203_19 C204_19 1.3900 .
C203_19 H203_19 0.9500 .
C204_19 C205_19 1.3900 .
C204_19 H204_19 0.9500 .
C205_19 C206_19 1.3900 .
C205_19 H205_19 0.9500 .
C206_19 H206_19 0.9500 .
